data_1529239
loop_
_publ_author_name
'Molokeev, Maxim'
'Golovnev, Nikolay'
'Vereshchagin, Sergey'
'Atuchin, Victor'

_publ_section_title
;
 Crystal structure, spectroscopic and thermal properties of the
 1,3-diethyl-2-thiobarbiturate of Rb+, Cs+, Tl+ and NH4+ complexes
;
_journal_issue 0
_journal_name_full Polyhedron
_journal_page_first 113
_journal_paper_doi 10.1016/j.poly.2015.05.048
_journal_volume 98
_journal_year 2015
_chemical_formula_moiety 'C8 H11 Cs N2 O2 S'
_chemical_formula_sum 'C8 H11 Cs N2 O2 S'
_chemical_formula_weight 332.16
_chemical_name_systematic
; 
Catena-(mu~6~-1,3-diethyl-2-thiobarbiturato-O,O,O'O',S,S)-cesium 
;
_space_group_IT_number 19
_symmetry_cell_setting orthorhombic
_symmetry_space_group_name_Hall 'P 2ac 2ab'
_symmetry_space_group_name_H-M 'P 21 21 21'
_atom_sites_solution_hydrogens geom
_atom_sites_solution_primary direct
_atom_sites_solution_secondary difmap
_audit_creation_method SHELXL-97
_cell_angle_alpha 90.00
_cell_angle_beta 90.00
_cell_angle_gamma 90.00
_cell_formula_units_Z 4
_cell_length_a 4.5236(9)
_cell_length_b 14.739(3)
_cell_length_c 16.937(4)
_cell_measurement_temperature 296(2)
_cell_volume 1129.2(4)
_computing_cell_refinement 'APEX2 (Bruker, 2003-2008)'
_computing_data_collection 'APEX2 (Bruker, 2003-2008)'
_computing_data_reduction 'SAINT (Bruker, 2009)'
_computing_molecular_graphics 'DIAMOND (Brandenburg, 2005)'
_computing_publication_material 'publCIF (Westrip, 2009)'
_computing_structure_refinement 'SHELXL-97 (Sheldrick, 2008)'
_computing_structure_solution 'SHELXS-97 (Sheldrick, 2008)'
_diffrn_ambient_temperature 296(2)
_diffrn_measured_fraction_theta_full 0.999
_diffrn_measured_fraction_theta_max 0.942
_diffrn_measurement_device_type 'SMART APEXII'
_diffrn_measurement_method 'phi and omega scans'
_diffrn_radiation_monochromator graphite
_diffrn_radiation_source 'fine-focus sealed tube'
_diffrn_radiation_type MoK\a
_diffrn_radiation_wavelength 0.71073
_diffrn_reflns_av_R_equivalents 0.0303
_diffrn_reflns_av_sigmaI/netI 0.0320
_diffrn_reflns_limit_h_max 6
_diffrn_reflns_limit_h_min -6
_diffrn_reflns_limit_k_max 20
_diffrn_reflns_limit_k_min -19
_diffrn_reflns_limit_l_max 23
_diffrn_reflns_limit_l_min -23
_diffrn_reflns_number 10638
_diffrn_reflns_theta_full 25.00
_diffrn_reflns_theta_max 29.66
_diffrn_reflns_theta_min 2.40
_exptl_absorpt_coefficient_mu 3.441
_exptl_absorpt_correction_T_max 0.7459
_exptl_absorpt_correction_T_min 0.4869
_exptl_absorpt_correction_type multi-scan
_exptl_absorpt_process_details 'SADABS-2004/1. Bruker AXS Inc., Madison, Wisconsin, USA, 2004'
_exptl_crystal_colour colourless
_exptl_crystal_density_diffrn 1.954
_exptl_crystal_density_method 'not measured'
_exptl_crystal_description needle
_exptl_crystal_F_000 640
_exptl_crystal_size_max 0.4
_exptl_crystal_size_mid 0.07
_exptl_crystal_size_min 0.07
_refine_diff_density_max 0.369
_refine_diff_density_min -0.492
_refine_diff_density_rms 0.073
_refine_ls_abs_structure_details 'Flack H D (1983), Acta Cryst. A39, 876-881'
_refine_ls_abs_structure_Flack -0.008(18)
_refine_ls_extinction_method none
_refine_ls_goodness_of_fit_ref 1.008
_refine_ls_hydrogen_treatment mixed
_refine_ls_matrix_type full
_refine_ls_number_parameters 129
_refine_ls_number_reflns 2951
_refine_ls_number_restraints 0
_refine_ls_restrained_S_all 1.008
_refine_ls_R_factor_all 0.0318
_refine_ls_R_factor_gt 0.0233
_refine_ls_shift/su_max 0.003
_refine_ls_shift/su_mean 0.001
_refine_ls_structure_factor_coef Fsqd
_refine_ls_weighting_details 'calc w=1/[\s^2^(Fo^2^)+(0.0185P)^2^+0.0000P] where P=(Fo^2^+2Fc^2^)/3'
_refine_ls_weighting_scheme calc
_refine_ls_wR_factor_gt 0.0428
_refine_ls_wR_factor_ref 0.0453
_reflns_number_gt 2572
_reflns_number_total 2951
_reflns_threshold_expression >2sigma(I)
_cod_data_source_file CsDETBA.cif
_cod_data_source_block a
_cod_original_cell_volume 1129.3(4)
_cod_original_sg_symbol_Hall
;
P 2ac 2ab
;
_cod_original_sg_symbol_H-M 'P21 21 21'
_cod_database_code 1529239
_cod_database_fobs_code 1529239

loop_
_symmetry_equiv_pos_as_xyz
'x, y, z'
'-x+1/2, -y, z+1/2'
'-x, y+1/2, -z+1/2'
'x+1/2, -y+1/2, -z'

loop_
_atom_site_label
_atom_site_type_symbol
_atom_site_fract_x
_atom_site_fract_y
_atom_site_fract_z
_atom_site_U_iso_or_equiv
_atom_site_adp_type
_atom_site_occupancy
_atom_site_symmetry_multiplicity
_atom_site_calc_flag
_atom_site_refinement_flags
_atom_site_disorder_assembly
_atom_site_disorder_group
Cs Cs -0.06068(4) 0.146164(14) 0.156607(11) 0.03959(6) Uani 1 1 d . . .
S S 0.5475(2) 0.61253(5) 0.17147(4) 0.04335(19) Uani 1 1 d . . .
N1 N 0.7724(6) 0.51436(16) 0.05325(13) 0.0315(6) Uani 1 1 d . . .
N3 N 0.4714(6) 0.43552(16) 0.14080(12) 0.0320(5) Uani 1 1 d . . .
O1 O 0.4244(6) 0.28088(14) 0.13440(12) 0.0453(5) Uani 1 1 d . . .
O2 O 0.9743(5) 0.44223(15) -0.05436(11) 0.0497(6) Uani 1 1 d . . .
C2 C 0.6002(6) 0.5161(2) 0.11908(16) 0.0315(7) Uani 1 1 d . . .
C4 C 0.5345(7) 0.3507(2) 0.10408(15) 0.0336(6) Uani 1 1 d . . .
C5 C 0.7131(6) 0.3541(2) 0.03792(15) 0.0353(6) Uani 1 1 d . . .
H5 H 0.7582 0.3001 0.0123 0.042 Uiso 1 1 calc R . .
C6 C 0.8285(7) 0.4345(2) 0.00787(16) 0.0354(7) Uani 1 1 d . . .
C7 C 0.9121(8) 0.5987(2) 0.02296(17) 0.0407(7) Uani 1 1 d . . .
H7B H 1.0974 0.5835 -0.0026 0.049 Uiso 1 1 calc R . .
H7A H 0.9556 0.6386 0.0669 0.049 Uiso 1 1 calc R . .
C8 C 0.7160(8) 0.6475(2) -0.0348(2) 0.0522(8) Uani 1 1 d . . .
H8B H 0.6576 0.6064 -0.0760 0.063 Uiso 1 1 calc R . .
H8A H 0.8219 0.6976 -0.0574 0.063 Uiso 1 1 calc R . .
H8C H 0.5435 0.6696 -0.0080 0.063 Uiso 1 1 calc R . .
C9 C 0.2582(7) 0.4322(2) 0.20746(17) 0.0438(8) Uani 1 1 d . . .
H9B H 0.1089 0.3866 0.1966 0.053 Uiso 1 1 calc R . .
H9A H 0.1598 0.4904 0.2121 0.053 Uiso 1 1 calc R . .
C10 C 0.4102(10) 0.4098(3) 0.28464(18) 0.0627(11) Uani 1 1 d . . .
H10B H 0.5534 0.4560 0.2965 0.075 Uiso 1 1 calc R . .
H10A H 0.5077 0.3522 0.2802 0.075 Uiso 1 1 calc R . .
H10C H 0.2661 0.4072 0.3262 0.075 Uiso 1 1 calc R . .

loop_
_atom_site_aniso_label
_atom_site_aniso_U_11
_atom_site_aniso_U_22
_atom_site_aniso_U_33
_atom_site_aniso_U_23
_atom_site_aniso_U_13
_atom_site_aniso_U_12
Cs 0.03709(10) 0.04680(11) 0.03489(9) 0.00577(9) -0.00075(9) -0.00517(10)
S 0.0531(5) 0.0381(4) 0.0388(4) -0.0127(3) 0.0023(4) 0.0012(4)
N1 0.0333(14) 0.0321(14) 0.0291(12) -0.0045(10) 0.0020(10) -0.0005(11)
N3 0.0321(13) 0.0356(13) 0.0284(12) -0.0046(10) 0.0034(10) 0.0008(11)
O1 0.0510(13) 0.0362(12) 0.0486(13) 0.0017(10) 0.0046(12) -0.0049(12)
O2 0.0618(16) 0.0488(14) 0.0387(11) -0.0039(10) 0.0216(11) 0.0050(12)
C2 0.0276(17) 0.0375(17) 0.0295(13) -0.0026(12) -0.0018(12) 0.0013(13)
C4 0.0374(16) 0.0318(15) 0.0316(13) -0.0043(13) -0.0056(12) 0.0016(16)
C5 0.0428(17) 0.0333(15) 0.0298(13) -0.0059(15) 0.0011(12) 0.0046(17)
C6 0.0342(16) 0.0407(18) 0.0311(15) -0.0023(13) 0.0027(13) 0.0051(14)
C7 0.0388(18) 0.0435(18) 0.0399(16) -0.0057(14) 0.0056(16) -0.0123(16)
C8 0.060(2) 0.0413(19) 0.0553(19) 0.0108(19) 0.0048(17) -0.006(2)
C9 0.045(2) 0.048(2) 0.0390(17) -0.0055(15) 0.0112(15) -0.0037(17)
C10 0.079(3) 0.075(3) 0.0347(17) 0.0017(17) 0.010(2) 0.002(3)

loop_
_atom_type_symbol
_atom_type_description
_atom_type_scat_dispersion_real
_atom_type_scat_dispersion_imag
_atom_type_scat_source
C C 0.0033 0.0016 'International Tables Vol C Tables 4.2.6.8 and 6.1.1.4'
N N 0.0061 0.0033 'International Tables Vol C Tables 4.2.6.8 and 6.1.1.4'
O O 0.0106 0.0060 'International Tables Vol C Tables 4.2.6.8 and 6.1.1.4'
S S 0.1246 0.1234 'International Tables Vol C Tables 4.2.6.8 and 6.1.1.4'
Cs Cs -0.3680 2.1192 'International Tables Vol C Tables 4.2.6.8 and 6.1.1.4'
H H 0.0000 0.0000 'International Tables Vol C Tables 4.2.6.8 and 6.1.1.4'

loop_
_geom_angle_atom_site_label_1
_geom_angle_atom_site_label_2
_geom_angle_atom_site_label_3
_geom_angle
_geom_angle_site_symmetry_1
_geom_angle_site_symmetry_3
O1 Cs O2 136.65(6) . 4_355
O1 Cs O1 96.41(6) . 1_455
O2 Cs O1 71.44(6) 4_355 1_455
O1 Cs O2 69.62(6) . 4_455
O2 Cs O2 92.30(6) 4_355 4_455
O1 Cs O2 139.11(5) 1_455 4_455
O1 Cs C6 75.87(6) . 4_455
O2 Cs C6 75.39(7) 4_355 4_455
O1 Cs C6 120.07(6) 1_455 4_455
O2 Cs C6 20.88(6) 4_455 4_455
O1 Cs C5 67.91(6) . 4_455
O2 Cs C5 73.01(7) 4_355 4_455
O1 Cs C5 98.76(6) 1_455 4_455
O2 Cs C5 40.40(6) 4_455 4_455
C6 Cs C5 22.85(7) 4_455 4_455
O1 Cs C4 77.76(7) . 1_455
O2 Cs C4 82.33(6) 4_355 1_455
O1 Cs C4 19.32(6) 1_455 1_455
O2 Cs C4 125.24(6) 4_455 1_455
C6 Cs C4 109.85(7) 4_455 1_455
C5 Cs C4 87.08(7) 4_455 1_455
O1 Cs S 128.97(4) . 3_545
O2 Cs S 88.79(5) 4_355 3_545
O1 Cs S 74.43(4) 1_455 3_545
O2 Cs S 144.35(4) 4_455 3_545
C6 Cs S 152.04(5) 4_455 3_545
C5 Cs S 161.80(5) 4_455 3_545
C4 Cs S 90.22(5) 1_455 3_545
O1 Cs S 74.40(4) . 3_645
O2 Cs S 144.88(4) 4_355 3_645
O1 Cs S 130.26(4) 1_455 3_645
O2 Cs S 84.26(4) 4_455 3_645
C6 Cs S 105.13(5) 4_455 3_645
C5 Cs S 120.53(5) 4_455 3_645
C4 Cs S 127.59(4) 1_455 3_645
S Cs S 74.87(2) 3_545 3_645
O1 Cs C5 66.12(7) . 1_455
O2 Cs C5 81.79(6) 4_355 1_455
O1 Cs C5 38.17(6) 1_455 1_455
O2 Cs C5 103.99(6) 4_455 1_455
C6 Cs C5 89.33(7) 4_455 1_455
C5 Cs C5 66.48(7) 4_455 1_455
C4 Cs C5 21.25(6) 1_455 1_455
S Cs C5 111.41(5) 3_545 1_455
S Cs C5 132.99(5) 3_645 1_455
O1 Cs Cs 137.36(5) . 1_455
O2 Cs Cs 45.85(5) 4_355 1_455
O1 Cs Cs 40.94(4) 1_455 1_455
O2 Cs Cs 138.16(4) 4_455 1_455
C6 Cs Cs 120.17(5) 4_455 1_455
C5 Cs Cs 110.60(5) 4_455 1_455
C4 Cs Cs 59.77(5) 1_455 1_455
S Cs Cs 53.293(16) 3_545 1_455
S Cs Cs 128.165(16) 3_645 1_455
C5 Cs Cs 74.40(5) 1_455 1_455
O1 Cs Cs 42.64(5) . 1_655
O2 Cs Cs 134.15(5) 4_355 1_655
O1 Cs Cs 139.06(4) 1_455 1_655
O2 Cs Cs 41.84(4) 4_455 1_655
C6 Cs Cs 59.83(5) 4_455 1_655
C5 Cs Cs 69.40(5) 4_455 1_655
C4 Cs Cs 120.23(5) 1_455 1_655
S Cs Cs 126.706(16) 3_545 1_655
S Cs Cs 51.834(16) 3_645 1_655
C5 Cs Cs 105.60(5) 1_455 1_655
Cs Cs Cs 180.0 1_455 1_655
C2 S Cs 127.70(11) . 3
C2 S Cs 115.47(11) . 3_655
Cs S Cs 74.87(2) 3 3_655
C2 N1 C6 123.9(2) . .
C2 N1 C7 120.7(2) . .
C6 N1 C7 115.3(2) . .
C2 N3 C4 123.8(2) . .
C2 N3 C9 120.5(2) . .
C4 N3 C9 115.6(2) . .
C4 O1 Cs 152.9(2) . .
C4 O1 Cs 106.16(19) . 1_655
Cs O1 Cs 96.41(6) . 1_655
C6 O2 Cs 144.3(2) . 4_655
C6 O2 Cs 91.13(19) . 4
Cs O2 Cs 92.30(6) 4_655 4
N1 C2 N3 116.5(3) . .
N1 C2 S 121.7(2) . .
N3 C2 S 121.7(2) . .
O1 C4 C5 126.5(3) . .
O1 C4 N3 117.5(2) . .
C5 C4 N3 116.0(3) . .
O1 C4 Cs 54.52(16) . 1_655
C5 C4 Cs 86.24(18) . 1_655
N3 C4 Cs 136.14(17) . 1_655
C4 C5 C6 123.2(3) . .
C4 C5 Cs 123.59(19) . 4
C6 C5 Cs 77.91(16) . 4
C4 C5 Cs 72.51(17) . 1_655
C6 C5 Cs 141.1(2) . 1_655
Cs C5 Cs 126.04(9) 4 1_655
C4 C5 H5 118.4 . .
C6 C5 H5 118.4 . .
Cs C5 H5 68.8 4 .
Cs C5 H5 59.9 1_655 .
O2 C6 C5 125.8(3) . .
O2 C6 N1 118.2(3) . .
C5 C6 N1 116.0(2) . .
O2 C6 Cs 67.99(17) . 4
C5 C6 Cs 79.24(17) . 4
N1 C6 Cs 128.17(19) . 4
N1 C7 C8 112.0(3) . .
N1 C7 H7B 109.2 . .
C8 C7 H7B 109.2 . .
N1 C7 H7A 109.2 . .
C8 C7 H7A 109.2 . .
H7B C7 H7A 107.9 . .
C7 C8 H8B 109.5 . .
C7 C8 H8A 109.5 . .
H8B C8 H8A 109.5 . .
C7 C8 H8C 109.5 . .
H8B C8 H8C 109.5 . .
H8A C8 H8C 109.5 . .
N3 C9 C10 111.6(3) . .
N3 C9 H9B 109.3 . .
C10 C9 H9B 109.3 . .
N3 C9 H9A 109.3 . .
C10 C9 H9A 109.3 . .
H9B C9 H9A 108.0 . .
C9 C10 H10B 109.5 . .
C9 C10 H10A 109.5 . .
H10B C10 H10A 109.5 . .
C9 C10 H10C 109.5 . .
H10B C10 H10C 109.5 . .
H10A C10 H10C 109.5 . .

loop_
_geom_bond_atom_site_label_1
_geom_bond_atom_site_label_2
_geom_bond_distance
_geom_bond_site_symmetry_2
Cs O1 2.983(2) .
Cs O2 3.020(2) 4_355
Cs O1 3.084(3) 1_455
Cs O2 3.249(2) 4_455
Cs C6 3.503(3) 4_455
Cs C5 3.520(3) 4_455
Cs C4 3.637(3) 1_455
Cs S 3.6842(10) 3_545
Cs S 3.7568(10) 3_645
Cs C5 3.805(3) 1_455
Cs Cs 4.5236(9) 1_455
Cs Cs 4.5236(9) 1_655
S C2 1.693(3) .
S Cs 3.6843(10) 3
S Cs 3.7568(10) 3_655
N1 C2 1.360(3) .
N1 C6 1.429(4) .
N1 C7 1.485(4) .
N3 C2 1.373(4) .
N3 C4 1.426(3) .
N3 C9 1.486(3) .
O1 C4 1.253(3) .
O1 Cs 3.084(3) 1_655
O2 C6 1.249(3) .
O2 Cs 3.020(2) 4_655
O2 Cs 3.249(2) 4
C4 C5 1.382(4) .
C4 Cs 3.637(3) 1_655
C5 C6 1.391(4) .
C5 Cs 3.520(3) 4
C5 Cs 3.805(3) 1_655
C5 H5 0.9300 .
C6 Cs 3.503(3) 4
C7 C8 1.504(4) .
C7 H7B 0.9700 .
C7 H7A 0.9700 .
C8 H8B 0.9600 .
C8 H8A 0.9600 .
C8 H8C 0.9600 .
C9 C10 1.513(5) .
C9 H9B 0.9700 .
C9 H9A 0.9700 .
C10 H10B 0.9600 .
C10 H10A 0.9600 .
C10 H10C 0.9600 .

loop_
_geom_torsion_atom_site_label_1
_geom_torsion_atom_site_label_2
_geom_torsion_atom_site_label_3
_geom_torsion_atom_site_label_4
_geom_torsion
_geom_torsion_site_symmetry_1
_geom_torsion_site_symmetry_2
_geom_torsion_site_symmetry_3
_geom_torsion_site_symmetry_4
O2 Cs O1 C4 36.3(4) 4_355 . . .
O1 Cs O1 C4 -33.3(4) 1_455 . . .
O2 Cs O1 C4 107.0(4) 4_455 . . .
C6 Cs O1 C4 86.1(4) 4_455 . . .
C5 Cs O1 C4 63.6(4) 4_455 . . .
C4 Cs O1 C4 -28.3(4) 1_455 . . .
S Cs O1 C4 -108.5(4) 3_545 . . .
S Cs O1 C4 -163.4(4) 3_645 . . .
C5 Cs O1 C4 -9.5(4) 1_455 . . .
Cs Cs O1 C4 -33.3(4) 1_455 . . .
Cs Cs O1 C4 146.7(4) 1_655 . . .
O2 Cs O1 Cs -110.34(9) 4_355 . . 1_655
O1 Cs O1 Cs 180.0 1_455 . . 1_655
O2 Cs O1 Cs -39.67(5) 4_455 . . 1_655
C6 Cs O1 Cs -60.55(7) 4_455 . . 1_655
C5 Cs O1 Cs -83.12(7) 4_455 . . 1_655
C4 Cs O1 Cs -174.95(7) 1_455 . . 1_655
S Cs O1 Cs 104.87(5) 3_545 . . 1_655
S Cs O1 Cs 49.92(4) 3_645 . . 1_655
C5 Cs O1 Cs -156.19(7) 1_455 . . 1_655
Cs Cs O1 Cs 180.0 1_455 . . 1_655
C6 N1 C2 N3 -1.3(4) . . . .
C7 N1 C2 N3 177.6(2) . . . .
C6 N1 C2 S 178.7(2) . . . .
C7 N1 C2 S -2.5(4) . . . .
C4 N3 C2 N1 7.3(4) . . . .
C9 N3 C2 N1 -174.4(3) . . . .
C4 N3 C2 S -172.7(2) . . . .
C9 N3 C2 S 5.6(4) . . . .
Cs S C2 N1 175.54(18) 3 . . .
Cs S C2 N1 -94.3(2) 3_655 . . .
Cs S C2 N3 -4.5(3) 3 . . .
Cs S C2 N3 85.7(2) 3_655 . . .
Cs O1 C4 C5 -94.2(5) . . . .
Cs O1 C4 C5 51.1(3) 1_655 . . .
Cs O1 C4 N3 85.8(4) . . . .
Cs O1 C4 N3 -128.8(2) 1_655 . . .
Cs O1 C4 Cs -145.4(4) . . . 1_655
C2 N3 C4 O1 173.1(3) . . . .
C9 N3 C4 O1 -5.2(4) . . . .
C2 N3 C4 C5 -6.9(4) . . . .
C9 N3 C4 C5 174.8(2) . . . .
C2 N3 C4 Cs 106.9(3) . . . 1_655
C9 N3 C4 Cs -71.5(3) . . . 1_655
O1 C4 C5 C6 -179.7(3) . . . .
N3 C4 C5 C6 0.3(4) . . . .
Cs C4 C5 C6 -140.2(3) 1_655 . . .
O1 C4 C5 Cs 82.6(3) . . . 4
N3 C4 C5 Cs -97.4(3) . . . 4
Cs C4 C5 Cs 122.08(17) 1_655 . . 4
O1 C4 C5 Cs -39.5(3) . . . 1_655
N3 C4 C5 Cs 140.5(2) . . . 1_655
Cs O2 C6 C5 -38.2(5) 4_655 . . .
Cs O2 C6 C5 57.3(3) 4 . . .
Cs O2 C6 N1 141.8(3) 4_655 . . .
Cs O2 C6 N1 -122.7(2) 4 . . .
Cs O2 C6 Cs -95.5(3) 4_655 . . 4
C4 C5 C6 O2 -175.0(3) . . . .
Cs C5 C6 O2 -52.6(3) 4 . . .
Cs C5 C6 O2 81.2(4) 1_655 . . .
C4 C5 C6 N1 5.0(4) . . . .
Cs C5 C6 N1 127.4(3) 4 . . .
Cs C5 C6 N1 -98.8(3) 1_655 . . .
C4 C5 C6 Cs -122.4(3) . . . 4
Cs C5 C6 Cs 133.8(3) 1_655 . . 4
C2 N1 C6 O2 175.4(3) . . . .
C7 N1 C6 O2 -3.5(4) . . . .
C2 N1 C6 C5 -4.6(4) . . . .
C7 N1 C6 C5 176.5(3) . . . .
C2 N1 C6 Cs 92.2(3) . . . 4
C7 N1 C6 Cs -86.6(3) . . . 4
C2 N1 C7 C8 -89.7(3) . . . .
C6 N1 C7 C8 89.2(3) . . . .
C2 N3 C9 C10 -92.8(4) . . . .
C4 N3 C9 C10 85.6(3) . . . .
